data_7708220
loop_
_publ_author_name
'Qian, Junfeng'
'Lu, Huangjie'
'Zheng, Zhaofa'
'Xu, Miaomiao'
'Qian, Yuan'
'Zhang, Zhi-Hui'
'Wang, Jian-Qiang'
'He, Mingyang'
'Lin, Jian'

_publ_section_title
;
 Achieving Colour Tuneable and White-Light Luminescence in a Large Family
 of Dual-Emission Lanthanide Coordination Polymers
;
_journal_name_full 'Dalton Transactions'
_journal_paper_doi 10.1039/D1DT01618K
_journal_year 2021
_chemical_formula_moiety 'C18 Gd N3 O6'
_chemical_formula_sum 'C18 Gd N3 O6'
_chemical_formula_weight 511.46
_chemical_melting_point ?
_chemical_name_common 'Gadolinium 2,2':6',2''-terpyridine-4'-carboxyli'
_space_group_crystal_system monoclinic
_space_group_IT_number 15
_space_group_name_Hall '-C 2yc'
_space_group_name_H-M_alt 'C 1 2/c 1'
_audit_creation_method SHELXL-2014
_audit_update_record
;
2021-07-16 deposited with the CCDC.	2021-09-06 downloaded from the CCDC.
;
_cell_angle_alpha 90
_cell_angle_beta 125.100(2)
_cell_angle_gamma 90
_cell_formula_units_Z 4
_cell_length_a 17.9534(12)
_cell_length_b 9.4710(7)
_cell_length_c 11.8781(9)
_cell_measurement_reflns_used 9904
_cell_measurement_temperature 293(2)
_cell_measurement_theta_max 54.995
_cell_measurement_theta_min 5.117
_cell_volume 1652.4(2)
_computing_cell_refinement 'Bruker SAINT'
_computing_data_collection 'Bruker APEX3'
_computing_data_reduction 'Bruker SAINT'
_computing_molecular_graphics 'Bruker SHELXTL'
_computing_publication_material 'Bruker SHELXTL'
_computing_structure_refinement 'SHELXL-2014 (Sheldrick, 2014)'
_computing_structure_solution 'SHELXS-97 (Sheldrick 2008)'
_diffrn_ambient_temperature 293(2)
_diffrn_measured_fraction_theta_full 0.996
_diffrn_measured_fraction_theta_max 0.994
_diffrn_measurement_device_type 'Bruker APEX-II CCD'
_diffrn_measurement_method '0.5 wide w/ exposures'
_diffrn_radiation_type MoK\a
_diffrn_radiation_wavelength 0.71073
_diffrn_reflns_av_R_equivalents 0.0606
_diffrn_reflns_av_unetI/netI 0.0312
_diffrn_reflns_Laue_measured_fraction_full 0.996
_diffrn_reflns_Laue_measured_fraction_max 0.994
_diffrn_reflns_limit_h_max 20
_diffrn_reflns_limit_h_min -23
_diffrn_reflns_limit_k_max 12
_diffrn_reflns_limit_k_min -12
_diffrn_reflns_limit_l_max 15
_diffrn_reflns_limit_l_min -15
_diffrn_reflns_number 14691
_diffrn_reflns_point_group_measured_fraction_full 0.996
_diffrn_reflns_point_group_measured_fraction_max 0.994
_diffrn_reflns_theta_full 25.242
_diffrn_reflns_theta_max 27.518
_diffrn_reflns_theta_min 2.559
_exptl_absorpt_coefficient_mu 4.057
_exptl_absorpt_correction_T_max 0.723
_exptl_absorpt_correction_T_min 0.621
_exptl_absorpt_correction_type multi-scan
_exptl_absorpt_process_details SHELTXPREP
_exptl_crystal_colour colorless
_exptl_crystal_density_diffrn 2.056
_exptl_crystal_description block
_exptl_crystal_F_000 964
_exptl_crystal_size_max 0.12
_exptl_crystal_size_mid 0.10
_exptl_crystal_size_min 0.08
_refine_diff_density_max 0.853
_refine_diff_density_min -0.638
_refine_diff_density_rms 0.120
_refine_ls_extinction_method none
_refine_ls_goodness_of_fit_ref 1.058
_refine_ls_hydrogen_treatment undef
_refine_ls_matrix_type full
_refine_ls_number_parameters 129
_refine_ls_number_reflns 1901
_refine_ls_number_restraints 0
_refine_ls_restrained_S_all 1.058
_refine_ls_R_factor_all 0.0248
_refine_ls_R_factor_gt 0.0240
_refine_ls_shift/su_max 0.001
_refine_ls_shift/su_mean 0.000
_refine_ls_structure_factor_coef Fsqd
_refine_ls_weighting_details 'w=1/[\s^2^(Fo^2^)+(0.0391P)^2^+3.5103P] where P=(Fo^2^+2Fc^2^)/3'
_refine_ls_weighting_scheme calc
_refine_ls_wR_factor_gt 0.0644
_refine_ls_wR_factor_ref 0.0650
_reflns_Friedel_coverage 0.000
_reflns_number_gt 1847
_reflns_number_total 1901
_reflns_threshold_expression 'I > 2\s(I)'
_cod_data_source_file d1dt01618k2.cif
_cod_data_source_block GdTPC2
_cod_depositor_comments
;
The following automatic conversions were performed:

data item '_chemical_melting_point' value 'N/a' was changed to '?' --
the value is undefined or not given.

Automatic conversion script
Id: cif_fix_values 7556 2019-12-06 15:28:31Z antanas 
;
_cod_original_sg_symbol_H-M 'C 2/c'
_cod_database_code 7708220
_shelx_space_group_comment
;
The symmetry employed for this shelxl refinement is uniquely defined
by the following loop, which should always be used as a source of
symmetry information in preference to the above space-group names.
They are only intended as comments.
;
_shelxl_version_number 2014-3

loop_
_space_group_symop_operation_xyz
'x, y, z'
'-x, y, -z+1/2'
'x+1/2, y+1/2, z'
'-x+1/2, y+1/2, -z+1/2'
'-x, -y, -z'
'x, -y, z-1/2'
'-x+1/2, -y+1/2, -z'
'x+1/2, -y+1/2, z-1/2'

loop_
_atom_site_label
_atom_site_type_symbol
_atom_site_fract_x
_atom_site_fract_y
_atom_site_fract_z
_atom_site_U_iso_or_equiv
_atom_site_adp_type
_atom_site_occupancy
_atom_site_site_symmetry_order
_atom_site_calc_flag
_atom_site_refinement_flags_posn
_atom_site_refinement_flags_adp
_atom_site_refinement_flags_occupancy
_atom_site_disorder_assembly
_atom_site_disorder_group
Gd1 Gd 0.5000 -0.15928(2) 0.7500 0.01897(9) Uani 1 2 d S T P . .
N1 N 0.5000 0.5771(4) 0.7500 0.0239(8) Uani 1 2 d S T P . .
N2 N 0.58969(19) 0.7338(3) 0.6773(3) 0.0287(6) Uani 1 1 d . . . . .
O1 O 0.4833(2) 0.0627(3) 0.8262(3) 0.0393(6) Uani 1 1 d . . . . .
O2 O 0.3966(2) -0.2268(3) 0.5133(3) 0.0526(8) Uani 1 1 d . . . . .
O3 O 0.3380(2) -0.0794(4) 0.5823(4) 0.0562(8) Uani 1 1 d . . . . .
C1 C 0.5450(2) 0.5056(3) 0.7088(3) 0.0251(6) Uani 1 1 d . . . . .
C2 C 0.5000 0.1274(6) 0.7500 0.0326(10) Uani 1 2 d S T P . .
C3 C 0.5000 0.2851(5) 0.7500 0.0272(9) Uani 1 2 d S T P . .
C4 C 0.5955(2) 0.5926(4) 0.6687(3) 0.0252(6) Uani 1 1 d . . . . .
C5 C 0.5447(3) 0.3575(3) 0.7038(4) 0.0268(7) Uani 1 1 d . . . . .
C6 C 0.3331(3) -0.1557(4) 0.4927(5) 0.0394(9) Uani 1 1 d . . . . .
C7 C 0.6341(3) 0.8189(4) 0.6425(5) 0.0366(9) Uani 1 1 d . . . . .
C8 C 0.6468(3) 0.5322(4) 0.6277(4) 0.0341(8) Uani 1 1 d . . . . .
C9 C 0.6946(3) 0.6197(5) 0.5959(5) 0.0401(8) Uani 1 1 d . . . . .
C10 C 0.6869(3) 0.7655(4) 0.6017(5) 0.0404(9) Uani 1 1 d . . . . .

loop_
_atom_site_aniso_label
_atom_site_aniso_U_11
_atom_site_aniso_U_22
_atom_site_aniso_U_33
_atom_site_aniso_U_23
_atom_site_aniso_U_13
_atom_site_aniso_U_12
Gd1 0.02677(13) 0.00932(12) 0.02765(14) 0.000 0.01961(11) 0.000
N1 0.0276(18) 0.0172(18) 0.0292(19) 0.000 0.0176(16) 0.000
N2 0.0314(14) 0.0226(14) 0.0393(16) 0.0007(12) 0.0245(13) -0.0016(11)
O1 0.0632(18) 0.0209(12) 0.0513(16) -0.0009(11) 0.0431(15) -0.0004(11)
O2 0.0506(17) 0.0483(19) 0.0484(17) -0.0080(14) 0.0223(15) 0.0073(14)
O3 0.0538(18) 0.057(2) 0.061(2) -0.0010(16) 0.0353(16) 0.0134(15)
C1 0.0275(14) 0.0205(16) 0.0270(15) -0.0008(12) 0.0156(13) -0.0012(12)
C2 0.040(3) 0.025(2) 0.037(3) 0.000 0.024(2) 0.000
C3 0.031(2) 0.021(2) 0.029(2) 0.000 0.0173(19) 0.000
C4 0.0259(15) 0.0216(16) 0.0258(15) 0.0007(12) 0.0136(13) -0.0003(12)
C5 0.0312(17) 0.0213(16) 0.0320(18) -0.0015(12) 0.0205(15) 0.0001(12)
C6 0.042(2) 0.033(2) 0.040(2) -0.0001(14) 0.0218(19) 0.0025(14)
C7 0.044(2) 0.0250(17) 0.051(2) 0.0034(16) 0.033(2) -0.0051(15)
C8 0.0378(18) 0.0327(19) 0.0401(19) -0.0010(15) 0.0272(16) 0.0024(15)
C9 0.045(2) 0.041(2) 0.050(2) 0.0076(19) 0.036(2) 0.0073(18)
C10 0.046(2) 0.036(2) 0.056(2) 0.0060(18) 0.039(2) 0.0001(16)

loop_
_atom_type_symbol
_atom_type_description
_atom_type_scat_dispersion_real
_atom_type_scat_dispersion_imag
_atom_type_scat_source
C C 0.0033 0.0016 'International Tables Vol C Tables 4.2.6.8 and 6.1.1.4'
N N 0.0061 0.0033 'International Tables Vol C Tables 4.2.6.8 and 6.1.1.4'
O O 0.0106 0.0060 'International Tables Vol C Tables 4.2.6.8 and 6.1.1.4'
Gd Gd -0.1653 3.9035 'International Tables Vol C Tables 4.2.6.8 and 6.1.1.4'

loop_
_geom_angle_atom_site_label_1
_geom_angle_atom_site_label_2
_geom_angle_atom_site_label_3
_geom_angle
_geom_angle_site_symmetry_1
_geom_angle_site_symmetry_3
_geom_angle_publ_flag
O1 Gd1 O1 55.45(12) 2_656 . ?
O1 Gd1 O2 88.37(11) 2_656 . ?
O1 Gd1 O2 120.02(10) . . ?
O1 Gd1 O2 120.01(11) 2_656 2_656 ?
O1 Gd1 O2 88.37(11) . 2_656 ?
O2 Gd1 O2 149.09(16) . 2_656 ?
O1 Gd1 N2 139.04(9) 2_656 2_646 ?
O1 Gd1 N2 88.78(9) . 2_646 ?
O2 Gd1 N2 94.64(11) . 2_646 ?
O2 Gd1 N2 72.43(11) 2_656 2_646 ?
O1 Gd1 N2 88.78(9) 2_656 1_545 ?
O1 Gd1 N2 139.04(9) . 1_545 ?
O2 Gd1 N2 72.43(11) . 1_545 ?
O2 Gd1 N2 94.64(11) 2_656 1_545 ?
N2 Gd1 N2 131.02(13) 2_646 1_545 ?
O1 Gd1 N1 152.27(6) 2_656 1_545 ?
O1 Gd1 N1 152.27(6) . 1_545 ?
O2 Gd1 N1 74.54(8) . 1_545 ?
O2 Gd1 N1 74.55(8) 2_656 1_545 ?
N2 Gd1 N1 65.51(7) 2_646 1_545 ?
N2 Gd1 N1 65.51(7) 1_545 1_545 ?
O1 Gd1 O3 76.95(11) 2_656 . ?
O1 Gd1 O3 72.18(11) . . ?
O2 Gd1 O3 52.38(11) . . ?
O2 Gd1 O3 140.41(12) 2_656 . ?
N2 Gd1 O3 73.00(11) 2_646 . ?
N2 Gd1 O3 122.78(11) 1_545 . ?
N1 Gd1 O3 107.48(9) 1_545 . ?
O1 Gd1 O3 72.18(11) 2_656 2_656 ?
O1 Gd1 O3 76.95(11) . 2_656 ?
O2 Gd1 O3 140.41(12) . 2_656 ?
O2 Gd1 O3 52.37(11) 2_656 2_656 ?
N2 Gd1 O3 122.78(11) 2_646 2_656 ?
N2 Gd1 O3 73.00(11) 1_545 2_656 ?
N1 Gd1 O3 107.48(8) 1_545 2_656 ?
O3 Gd1 O3 145.04(17) . 2_656 ?
O1 Gd1 C2 27.73(6) 2_656 . ?
O1 Gd1 C2 27.73(6) . . ?
O2 Gd1 C2 105.46(8) . . ?
O2 Gd1 C2 105.45(8) 2_656 . ?
N2 Gd1 C2 114.49(7) 2_646 . ?
N2 Gd1 C2 114.49(7) 1_545 . ?
N1 Gd1 C2 180.0 1_545 . ?
O3 Gd1 C2 72.52(8) . . ?
O3 Gd1 C2 72.52(8) 2_656 . ?
O1 Gd1 C6 82.15(11) 2_656 . ?
O1 Gd1 C6 96.62(11) . . ?
O2 Gd1 C6 25.84(12) . . ?
O2 Gd1 C6 155.02(12) 2_656 . ?
N2 Gd1 C6 83.19(12) 2_646 . ?
N2 Gd1 C6 97.39(12) 1_545 . ?
N1 Gd1 C6 90.69(7) 1_545 . ?
O3 Gd1 C6 26.54(12) . . ?
O3 Gd1 C6 152.54(12) 2_656 . ?
C2 Gd1 C6 89.31(7) . . ?
O1 Gd1 C6 96.62(11) 2_656 2_656 ?
O1 Gd1 C6 82.15(11) . 2_656 ?
O2 Gd1 C6 155.02(12) . 2_656 ?
O2 Gd1 C6 25.84(12) 2_656 2_656 ?
N2 Gd1 C6 97.39(12) 2_646 2_656 ?
N2 Gd1 C6 83.19(12) 1_545 2_656 ?
N1 Gd1 C6 90.69(7) 1_545 2_656 ?
O3 Gd1 C6 152.54(12) . 2_656 ?
O3 Gd1 C6 26.54(12) 2_656 2_656 ?
C2 Gd1 C6 89.31(7) . 2_656 ?
C6 Gd1 C6 178.61(14) . 2_656 ?
C1 N1 C1 119.5(4) . 2_656 ?
C1 N1 Gd1 120.2(2) . 1_565 ?
C1 N1 Gd1 120.2(2) 2_656 1_565 ?
C4 N2 C7 118.8(3) . . ?
C4 N2 Gd1 122.2(2) . 1_565 ?
C7 N2 Gd1 119.0(2) . 1_565 ?
C2 O1 Gd1 91.3(3) . . ?
C6 O2 Gd1 95.3(3) . . ?
C6 O3 Gd1 89.1(3) . . ?
N1 C1 C5 122.0(3) . . ?
N1 C1 C4 116.2(3) . . ?
C5 C1 C4 121.8(3) . . ?
O1 C2 O1 122.0(5) 2_656 . ?
O1 C2 C3 119.0(3) 2_656 . ?
O1 C2 C3 119.0(3) . . ?
O1 C2 Gd1 61.0(3) 2_656 . ?
O1 C2 Gd1 61.0(3) . . ?
C3 C2 Gd1 180.0 . . ?
C5 C3 C5 120.7(5) . 2_656 ?
C5 C3 C2 119.6(2) . . ?
C5 C3 C2 119.6(2) 2_656 . ?
N2 C4 C8 122.0(3) . . ?
N2 C4 C1 115.8(3) . . ?
C8 C4 C1 122.1(3) . . ?
C3 C5 C1 117.8(3) . . ?
O2 C6 O3 123.3(4) . . ?
O2 C6 Gd1 58.9(2) . . ?
O3 C6 Gd1 64.4(2) . . ?
N2 C7 C10 122.0(4) . . ?
C4 C8 C9 119.1(4) . . ?
C10 C9 C8 118.8(3) . . ?
C7 C10 C9 119.1(3) . . ?

loop_
_geom_bond_atom_site_label_1
_geom_bond_atom_site_label_2
_geom_bond_distance
_geom_bond_site_symmetry_2
_geom_bond_publ_flag
Gd1 O1 2.375(3) 2_656 ?
Gd1 O1 2.375(3) . ?
Gd1 O2 2.399(3) . ?
Gd1 O2 2.399(3) 2_656 ?
Gd1 N2 2.442(3) 2_646 ?
Gd1 N2 2.442(3) 1_545 ?
Gd1 N1 2.497(4) 1_545 ?
Gd1 O3 2.517(3) . ?
Gd1 O3 2.517(3) 2_656 ?
Gd1 C2 2.715(6) . ?
Gd1 C6 2.791(5) . ?
Gd1 C6 2.791(5) 2_656 ?
N1 C1 1.344(4) . ?
N1 C1 1.344(4) 2_656 ?
N1 Gd1 2.497(4) 1_565 ?
N2 C4 1.350(5) . ?
N2 C7 1.354(5) . ?
N2 Gd1 2.442(3) 1_565 ?
O1 C2 1.263(4) . ?
O2 C6 1.221(5) . ?
O3 C6 1.247(5) . ?
C1 C5 1.404(4) . ?
C1 C4 1.491(4) . ?
C2 O1 1.263(4) 2_656 ?
C2 C3 1.494(7) . ?
C3 C5 1.387(4) . ?
C3 C5 1.387(4) 2_656 ?
C4 C8 1.388(5) . ?
C7 C10 1.385(6) . ?
C8 C9 1.392(6) . ?
C9 C10 1.393(6) . ?
